data_7027141
loop_
_publ_author_name
'Heirtzler, Fenton R.'
'Neuburger, Markus'
'Zehnder, Margareta'
'Bird, Steven J.'
'Orrell, Keith G.'
'Sik, Vladimir'

_publ_section_title
;
 Synthesis, 1H/13C NMR spectroscopic and structural studies of sterically
 induced internal dynamics in novel mono- and di-ruthenium(II)
 2,2&#x2032;&#x2236;6&#x2032;,2&#x2033;-terpyridine complexes of
 2,3-bis(2,2&#x2032;-bipyridin-6-yl)pyrazine
;
_journal_issue 4
_journal_name_full 'Journal of the Chemical Society, Dalton Transactions'
_journal_page_first 565
_journal_paper_doi 10.1039/a807970f
_journal_year 1999
_chemical_compound_source
;
?
;
_chemical_formula_moiety ' C54 H38 N12 Ru2 * 4 PF6 * 5.5 C3H6O '
_chemical_formula_sum 'C70.5 H71 F24 N12 O5.5 P4 Ru2'
_chemical_formula_weight 1956.41
_chemical_name_systematic
;
 ?
;
_space_group_IT_number 13
_symmetry_cell_setting monoclinic
_symmetry_space_group_name_Hall '-P 2ya'
_symmetry_space_group_name_H-M 'P 1 2/a 1'
_audit_creation_date 98-07-04
_audit_creation_method CRYSTALS
_cell_angle_alpha 90
_cell_angle_beta 108.70(3)
_cell_angle_gamma 90
_cell_formula_units_Z 4
_cell_length_a 23.288(5)
_cell_length_b 13.901(2)
_cell_length_c 29.507(9)
_cell_measurement_reflns_used 23
_cell_measurement_temperature 223
_cell_measurement_theta_max 45
_cell_measurement_theta_min 19
_cell_volume 9048(4)
_diffrn_ambient_temperature 223
_diffrn_measurement_method 2\q/\w
_diffrn_radiation_type 'Cu K\a'
_diffrn_radiation_wavelength 1.54180
_diffrn_reflns_av_R_equivalents 0.04
_diffrn_reflns_limit_h_max 0
_diffrn_reflns_limit_h_min -25
_diffrn_reflns_limit_k_max 0
_diffrn_reflns_limit_k_min -15
_diffrn_reflns_limit_l_max 32
_diffrn_reflns_limit_l_min -31
_diffrn_reflns_number 11156
_diffrn_reflns_theta_max 58.86
_diffrn_reflns_theta_min 2.68
_diffrn_standards_decay_% 9.58
_diffrn_standards_interval_time 120
_diffrn_standards_number 3
_exptl_absorpt_coefficient_mu 4.34
_exptl_absorpt_correction_T_max 1.00
_exptl_absorpt_correction_T_min 0.37
_exptl_absorpt_correction_type empirical
_exptl_absorpt_process_details psi-scans
_exptl_crystal_colour ' black '
_exptl_crystal_density_diffrn 1.44
_exptl_crystal_description ' prism '
_exptl_crystal_F_000 3944
_exptl_crystal_size_max 0.75
_exptl_crystal_size_mid 0.40
_exptl_crystal_size_min 0.25
_refine_diff_density_max 1.91
_refine_diff_density_min -1.38
_refine_ls_extinction_method None
_refine_ls_goodness_of_fit_obs 0.9467
_refine_ls_number_parameters 1073
_refine_ls_number_reflns 6934
_refine_ls_R_factor_obs 0.1145
_refine_ls_shift/esd_max 0.785924
_refine_ls_structure_factor_coef F
_refine_ls_wR_factor_obs 0.1293
_reflns_limit_h_max 24
_reflns_limit_h_min -25
_reflns_limit_k_max 15
_reflns_limit_k_min 0
_reflns_limit_l_max 32
_reflns_limit_l_min 0
_reflns_number_observed 6934
_reflns_number_total 10561
_reflns_observed_criterion >3.00\s(I)
_cod_data_source_file 807970fsup1.cif
_cod_data_source_block FH555A
_cod_depositor_comments
;
The following automatic conversions were performed:

'_symmetry_cell_setting' value 'monoclinic ' changed to 'monoclinic'
according to /home/saulius/struct/CIF-dictionaries/cif_core.dic
dictionary named 'cif_core.dic' version 2.4.2 from 2011-04-26.

Automatic conversion script
Id: cif_fix_values 1891 2012-01-12 08:04:46Z andrius 
;
_cod_original_cell_volume 9048(5)
_cod_original_sg_symbol_H-M 'P 2/a'
_cod_original_formula_sum ' C70.50 H71 Ru2 N12 P4 F24 O5.50 '
_cod_database_code 7027141

loop_
_symmetry_equiv_pos_as_xyz
x,y,z
-x,-y,-z
-x+1/2,y,-z
x+1/2,-y,z

loop_
_atom_site_aniso_label
_atom_site_aniso_U_11
_atom_site_aniso_U_22
_atom_site_aniso_U_33
_atom_site_aniso_U_23
_atom_site_aniso_U_13
_atom_site_aniso_U_12
RU1 0.0255(5) 0.0251(5) 0.0270(6) 0.0057(4) 0.0089(4) -0.0007(4)
RU2 0.0261(5) 0.0280(6) 0.0251(6) 0.0043(4) 0.0085(4) -0.0023(4)
N1 0.040(3) 0.029(3) 0.031(3) 0.001(3) 0.015(3) -0.006(3)
C1 0.052(4) 0.033(4) 0.038(4) 0.004(3) 0.016(3) -0.002(4)
C2 0.065(4) 0.038(4) 0.048(4) 0.006(4) 0.022(3) -0.003(4)
C3 0.066(4) 0.041(4) 0.050(4) 0.008(4) 0.029(4) -0.004(4)
C4 0.060(4) 0.039(4) 0.045(4) 0.004(4) 0.024(3) -0.000(4)
C5 0.048(3) 0.035(3) 0.034(3) -0.003(3) 0.016(3) -0.002(3)
N2 0.033(3) 0.027(3) 0.021(3) -0.007(3) 0.013(3) -0.001(3)
C6 0.039(3) 0.033(3) 0.031(3) -0.008(3) 0.016(3) -0.001(3)
C7 0.041(4) 0.038(4) 0.040(4) -0.006(3) 0.019(3) 0.003(3)
C8 0.037(4) 0.040(4) 0.042(4) -0.005(3) 0.020(3) 0.004(3)
C9 0.035(4) 0.036(4) 0.032(4) -0.010(3) 0.013(3) 0.002(3)
C10 0.027(3) 0.027(3) 0.027(3) -0.008(3) 0.009(3) -0.002(3)
N3 0.026(3) 0.025(3) 0.028(3) 0.005(3) 0.009(3) -0.003(3)
C11 0.029(3) 0.025(3) 0.023(3) -0.002(3) 0.009(3) -0.001(3)
C12 0.031(4) 0.028(4) 0.032(4) 0.008(3) 0.010(3) 0.001(3)
N4 0.048(3) 0.037(3) 0.034(3) 0.000(3) 0.014(3) -0.014(3)
C21 0.061(4) 0.046(4) 0.044(4) -0.005(4) 0.010(4) -0.013(4)
C22 0.075(4) 0.057(4) 0.051(4) -0.007(4) 0.008(4) -0.016(4)
C23 0.078(4) 0.060(4) 0.054(4) -0.006(4) 0.016(4) -0.019(4)
C24 0.075(4) 0.055(4) 0.054(4) -0.003(4) 0.015(4) -0.016(4)
C25 0.059(3) 0.046(4) 0.044(4) 0.002(3) 0.020(3) -0.010(3)
N5 0.039(3) 0.045(3) 0.042(3) 0.014(3) 0.023(3) 0.002(3)
C26 0.052(3) 0.052(4) 0.047(4) 0.011(3) 0.024(3) -0.002(3)
C27 0.061(4) 0.062(4) 0.064(4) 0.012(4) 0.026(4) -0.000(4)
C28 0.058(4) 0.071(4) 0.071(4) 0.015(4) 0.028(4) 0.007(4)
C29 0.052(4) 0.071(4) 0.073(4) 0.015(4) 0.022(4) 0.008(4)
C30 0.042(3) 0.061(4) 0.054(4) 0.018(3) 0.022(3) 0.002(3)
N6 0.041(3) 0.057(3) 0.039(3) 0.011(3) 0.011(3) -0.013(3)
C31 0.051(3) 0.071(4) 0.050(4) 0.015(3) 0.015(3) -0.005(3)
C32 0.063(4) 0.088(4) 0.055(4) 0.008(4) 0.014(4) -0.006(4)
C33 0.071(4) 0.094(4) 0.054(4) 0.002(4) 0.014(4) -0.014(4)
C34 0.069(4) 0.087(4) 0.049(4) 0.001(4) 0.007(4) -0.019(4)
C35 0.059(4) 0.076(4) 0.043(4) 0.005(4) 0.009(4) -0.017(4)
N51 0.043(3) 0.029(3) 0.037(3) 0.002(3) 0.013(3) -0.004(3)
C51 0.052(4) 0.036(4) 0.040(4) 0.005(3) 0.017(3) -0.002(3)
C52 0.067(4) 0.040(4) 0.051(4) 0.007(4) 0.020(4) -0.003(4)
C53 0.067(4) 0.040(4) 0.050(4) 0.011(4) 0.024(4) -0.002(4)
C54 0.059(4) 0.037(4) 0.044(4) 0.007(3) 0.022(3) 0.000(3)
C55 0.049(3) 0.033(3) 0.036(4) -0.001(3) 0.011(3) -0.001(3)
N52 0.031(3) 0.026(3) 0.020(3) -0.009(3) 0.011(3) -0.001(3)
C56 0.041(3) 0.033(3) 0.031(3) -0.004(3) 0.012(3) 0.001(3)
C57 0.042(4) 0.039(4) 0.040(4) -0.003(3) 0.015(3) 0.004(3)
C58 0.037(4) 0.042(4) 0.046(4) -0.002(3) 0.017(3) 0.005(3)
C59 0.033(3) 0.038(4) 0.031(4) -0.012(3) 0.015(3) 0.002(3)
C60 0.027(3) 0.028(3) 0.029(3) -0.009(3) 0.010(3) -0.002(3)
N53 0.024(3) 0.024(3) 0.028(3) 0.007(3) 0.009(3) -0.001(3)
C61 0.027(3) 0.026(3) 0.023(3) -0.002(3) 0.011(3) -0.002(3)
C62 0.032(4) 0.029(4) 0.032(4) 0.009(3) 0.008(3) 0.001(3)
N54 0.047(3) 0.036(3) 0.035(3) 0.002(3) 0.013(3) -0.016(3)
C71 0.059(4) 0.042(4) 0.043(4) -0.005(3) 0.010(4) -0.010(4)
C72 0.074(4) 0.053(4) 0.048(4) -0.008(4) 0.010(4) -0.015(4)
C73 0.076(4) 0.056(4) 0.053(4) -0.003(4) 0.014(4) -0.021(4)
C74 0.070(4) 0.055(4) 0.053(4) 0.001(4) 0.011(4) -0.018(4)
C75 0.054(3) 0.046(4) 0.041(4) 0.004(3) 0.015(3) -0.010(3)
N55 0.035(3) 0.045(3) 0.037(3) 0.008(3) 0.022(3) -0.003(3)
C76 0.047(3) 0.049(4) 0.041(4) 0.010(3) 0.020(3) -0.005(3)
C77 0.054(4) 0.063(4) 0.061(4) 0.012(4) 0.023(4) -0.001(4)
C78 0.054(4) 0.069(4) 0.069(4) 0.013(4) 0.028(4) 0.006(4)
C79 0.049(4) 0.069(4) 0.068(4) 0.013(4) 0.027(4) 0.008(4)
C80 0.041(3) 0.057(4) 0.048(4) 0.012(3) 0.026(3) 0.002(3)
N56 0.043(3) 0.054(3) 0.032(3) 0.004(3) 0.014(3) -0.010(3)
C81 0.049(3) 0.068(4) 0.045(4) 0.010(3) 0.019(3) -0.004(3)
C82 0.062(4) 0.088(4) 0.053(4) 0.002(4) 0.017(4) -0.004(4)
C83 0.071(4) 0.095(4) 0.053(4) -0.003(4) 0.013(4) -0.011(4)
C84 0.066(4) 0.087(4) 0.048(4) -0.002(4) 0.009(4) -0.017(4)
C85 0.058(4) 0.075(4) 0.042(4) 0.003(4) 0.009(4) -0.014(4)
P1 0.062(2) 0.043(2) 0.078(3) -0.007(2) 0.015(2) 0.006(2)
F11 0.106(6) 0.110(6) 0.125(7) 0.046(6) 0.020(6) 0.036(5)
F12 0.075(5) 0.082(6) 0.137(7) 0.032(6) 0.010(5) 0.026(5)
F13 0.137(7) 0.103(6) 0.105(6) -0.025(6) 0.052(6) 0.003(6)
F14 0.068(5) 0.085(6) 0.166(7) 0.010(6) 0.018(6) -0.015(5)
F15 0.168(7) 0.158(7) 0.109(6) -0.056(6) 0.031(6) 0.023(7)
F16 0.096(6) 0.102(6) 0.151(7) 0.020(6) 0.035(6) -0.018(5)
P2 0.068(2) 0.053(2) 0.054(2) -0.001(2) 0.033(2) 0.012(2)
F21 0.091(6) 0.096(6) 0.058(5) 0.010(5) 0.031(5) 0.001(5)
F22 0.170(7) 0.093(6) 0.059(5) 0.006(5) 0.040(5) 0.020(6)
F23 0.142(6) 0.067(5) 0.109(6) -0.025(5) 0.072(5) -0.011(5)
F24 0.091(6) 0.158(7) 0.161(7) 0.020(7) 0.056(6) 0.046(6)
F25 0.147(7) 0.066(5) 0.088(6) -0.022(5) 0.048(5) -0.030(5)
F26 0.082(5) 0.132(7) 0.125(7) -0.005(6) 0.016(6) 0.046(5)
P3 0.061(2) 0.095(3) 0.040(2) 0.008(2) 0.003(2) -0.001(2)
F31 0.135(7) 0.168(7) 0.059(5) 0.034(6) -0.004(6) -0.005(7)
F32 0.096(6) 0.131(7) 0.055(5) 0.042(5) 0.006(5) 0.026(6)
F33 0.140(7) 0.133(7) 0.108(7) -0.025(6) -0.000(6) 0.025(6)
F34 0.071(5) 0.172(7) 0.088(6) 0.023(6) 0.009(5) -0.028(6)
F35 0.151(7) 0.131(7) 0.129(7) -0.045(6) 0.015(6) 0.009(6)
F36 0.072(5) 0.113(6) 0.100(6) 0.026(6) 0.003(5) -0.015(5)
P4 0.057(3) 0.074(3) 0.142(4) -0.016(3) 0.025(3) -0.013(2)
F41 0.136(7) 0.079(5) 0.209(8) 0.010(7) 0.034(7) -0.008(6)
F42 0.141(7) 0.077(5) 0.226(8) -0.007(7) 0.090(6) -0.013(6)
F43 0.082(5) 0.106(7) 0.231(8) -0.008(7) 0.069(6) 0.005(6)
F44 0.154(7) 0.171(8) 0.141(6) -0.007(7) 0.027(7) 0.009(7)
F45 0.070(5) 0.131(7) 0.139(7) -0.016(6) 0.031(5) 0.009(6)
F46 0.142(7) 0.192(8) 0.158(6) -0.019(7) -0.032(7) 0.002(7)
O101 0.110(6) 0.087(6) 0.068(5) -0.011(5) 0.002(5) -0.002(6)
C101 0.096(5) 0.086(5) 0.058(5) -0.002(5) 0.013(5) -0.004(5)
C102 0.097(6) 0.096(6) 0.069(6) -0.001(6) 0.015(6) 0.002(6)
C103 0.097(6) 0.089(6) 0.055(6) -0.002(6) 0.014(6) -0.009(6)
O111 0.134(6) 0.159(7) 0.221(7) -0.008(7) 0.059(6) -0.007(6)
C111 0.123(5) 0.150(6) 0.201(6) -0.010(5) 0.059(5) 0.000(5)
C112 0.121(7) 0.147(7) 0.193(7) -0.009(6) 0.061(7) 0.003(7)
C113 0.123(7) 0.152(7) 0.195(7) -0.011(7) 0.057(6) -0.000(7)
O121 0.105(6) 0.111(6) 0.085(6) 0.014(6) 0.017(5) -0.006(6)
C121 0.101(5) 0.110(5) 0.085(5) 0.012(5) 0.023(5) -0.011(5)
C122 0.100(6) 0.110(7) 0.088(7) 0.006(6) 0.026(6) -0.008(6)
C123 0.098(6) 0.115(6) 0.088(6) 0.013(6) 0.026(6) -0.015(6)
O131 0.185(7) 0.164(7) 0.123(6) -0.003(6) 0.052(6) -0.043(6)
C131 0.183(6) 0.160(6) 0.122(6) -0.004(5) 0.057(5) -0.037(5)
C132 0.188(7) 0.167(7) 0.126(7) -0.007(7) 0.060(7) -0.029(7)
C133 0.184(7) 0.157(7) 0.126(7) -0.002(6) 0.057(7) -0.032(7)
O141 0.292(7) 0.287(7) 0.277(7) 0.004(7) 0.120(6) 0.008(7)
C141 0.289(6) 0.285(6) 0.277(6) 0.003(6) 0.118(6) 0.008(6)
C142 0.287(7) 0.283(7) 0.274(7) 0.004(7) 0.118(7) 0.010(7)
C143 0.288(7) 0.286(7) 0.278(7) 0.001(7) 0.120(7) 0.006(7)
O151 0.159(7) 0.167(6) 0.214(7) 0.0000 0.004(7) 0.0000
C151 0.153(6) 0.166(6) 0.208(6) 0.0000 0.009(6) 0.0000
C152 0.150(7) 0.167(7) 0.207(7) 0.004(6) 0.014(7) -0.001(6)
C153 0.150(7) 0.167(7) 0.207(7) -0.004(6) 0.014(7) 0.001(6)

loop_
_atom_site_label
_atom_site_fract_x
_atom_site_fract_y
_atom_site_fract_z
_atom_site_U_iso_or_equiv
_atom_site_occupancy
_atom_site_thermal_displace_type
RU1 0.18171(4) 0.08449(7) 0.32950(4) 0.0258 1.0000 Uani
RU2 0.24604(4) 0.44850(7) 0.19844(4) 0.0264 1.0000 Uani
N1 0.1313(5) 0.0241(8) 0.3692(4) 0.0321 1.0000 Uani
C1 0.1324(7) -0.064(1) 0.3853(5) 0.0405 1.0000 Uani
C2 0.0988(8) -0.093(1) 0.4133(6) 0.0494 1.0000 Uani
C3 0.0633(8) -0.032(1) 0.4267(6) 0.0500 1.0000 Uani
C4 0.0598(7) 0.063(1) 0.4091(6) 0.0463 1.0000 Uani
C5 0.0953(6) 0.091(1) 0.3811(5) 0.0381 1.0000 Uani
N2 0.1282(4) 0.1914(7) 0.3308(4) 0.0262 1.0000 Uani
C6 0.0942(6) 0.188(1) 0.3602(5) 0.0333 1.0000 Uani
C7 0.0647(6) 0.269(1) 0.3694(5) 0.0384 1.0000 Uani
C8 0.0712(6) 0.353(1) 0.3486(5) 0.0382 1.0000 Uani
C9 0.1059(6) 0.359(1) 0.3182(5) 0.0338 1.0000 Uani
C10 0.1323(5) 0.2742(9) 0.3086(5) 0.0269 1.0000 Uani
N3 0.2095(4) 0.1849(7) 0.2906(4) 0.0263 1.0000 Uani
C11 0.1742(5) 0.2653(9) 0.2795(4) 0.0251 1.0000 Uani
C12 0.2577(6) 0.1811(9) 0.2752(5) 0.0305 1.0000 Uani
N4 0.1347(5) 0.0098(9) 0.2698(4) 0.0398 1.0000 Uani
C21 0.0778(8) 0.025(1) 0.2417(6) 0.0519 1.0000 Uani
C22 0.0511(9) -0.035(1) 0.2015(6) 0.0638 1.0000 Uani
C23 0.0865(9) -0.111(1) 0.1941(7) 0.0653 1.0000 Uani
C24 0.1386(9) -0.124(1) 0.2219(7) 0.0629 1.0000 Uani
C25 0.1662(8) -0.065(1) 0.2587(6) 0.0490 1.0000 Uani
N5 0.2412(5) -0.0160(9) 0.3291(4) 0.0400 1.0000 Uani
C26 0.2292(7) -0.075(1) 0.2935(6) 0.0484 1.0000 Uani
C27 0.2755(8) -0.145(1) 0.2883(7) 0.0607 1.0000 Uani
C28 0.3307(8) -0.132(1) 0.3251(7) 0.0647 1.0000 Uani
C29 0.3436(8) -0.075(1) 0.3624(7) 0.0651 1.0000 Uani
C30 0.2988(7) -0.005(1) 0.3654(6) 0.0509 1.0000 Uani
N6 0.2541(5) 0.116(1) 0.3917(4) 0.0463 1.0000 Uani
C31 0.3025(8) 0.064(1) 0.3995(6) 0.0573 1.0000 Uani
C32 0.3565(9) 0.083(2) 0.4404(7) 0.0699 1.0000 Uani
C33 0.3479(9) 0.159(2) 0.4688(7) 0.0747 1.0000 Uani
C34 0.3027(9) 0.208(2) 0.4641(7) 0.0710 1.0000 Uani
C35 0.2546(8) 0.183(1) 0.4240(6) 0.0614 1.0000 Uani
N51 0.2259(5) 0.5755(8) 0.1617(4) 0.0363 1.0000 Uani
C51 0.2616(7) 0.634(1) 0.1474(5) 0.0422 1.0000 Uani
C52 0.2421(8) 0.719(1) 0.1215(6) 0.0524 1.0000 Uani
C53 0.1814(8) 0.744(1) 0.1109(6) 0.0511 1.0000 Uani
C54 0.1422(7) 0.687(1) 0.1252(6) 0.0455 1.0000 Uani
C55 0.1651(7) 0.604(1) 0.1520(5) 0.0400 1.0000 Uani
N52 0.1618(4) 0.4668(7) 0.1995(4) 0.0250 1.0000 Uani
C56 0.1292(6) 0.539(1) 0.1704(5) 0.0345 1.0000 Uani
C57 0.0655(6) 0.540(1) 0.1608(5) 0.0398 1.0000 Uani
C58 0.0399(6) 0.473(1) 0.1812(6) 0.0407 1.0000 Uani
C59 0.0743(6) 0.402(1) 0.2107(5) 0.0328 1.0000 Uani
C60 0.1365(5) 0.4050(9) 0.2197(5) 0.0279 1.0000 Uani
N53 0.2348(4) 0.3304(7) 0.2349(4) 0.0252 1.0000 Uani
C61 0.1818(5) 0.3309(9) 0.2478(4) 0.0243 1.0000 Uani
C62 0.2715(6) 0.2542(9) 0.2506(5) 0.0314 1.0000 Uani
N54 0.2992(5) 0.5168(8) 0.2608(4) 0.0392 1.0000 Uani
C71 0.2810(7) 0.570(1) 0.2891(6) 0.0495 1.0000 Uani
C72 0.3200(8) 0.612(1) 0.3302(6) 0.0605 1.0000 Uani
C73 0.3828(9) 0.597(1) 0.3397(7) 0.0634 1.0000 Uani
C74 0.4027(8) 0.542(1) 0.3099(6) 0.0610 1.0000 Uani
C75 0.3617(7) 0.500(1) 0.2690(6) 0.0469 1.0000 Uani
N55 0.3280(5) 0.4164(9) 0.1964(4) 0.0366 1.0000 Uani
C76 0.3763(7) 0.444(1) 0.2353(6) 0.0443 1.0000 Uani
C77 0.4337(8) 0.409(1) 0.2367(7) 0.0582 1.0000 Uani
C78 0.4405(8) 0.354(1) 0.2002(7) 0.0620 1.0000 Uani
C79 0.3915(8) 0.331(1) 0.1626(7) 0.0600 1.0000 Uani
C80 0.3344(7) 0.361(1) 0.1617(6) 0.0455 1.0000 Uani
N56 0.2261(5) 0.372(1) 0.1346(4) 0.0428 1.0000 Uani
C81 0.2760(7) 0.337(1) 0.1250(6) 0.0531 1.0000 Uani
C82 0.2694(8) 0.284(2) 0.0845(7) 0.0683 1.0000 Uani
C83 0.2138(9) 0.264(2) 0.0514(7) 0.0743 1.0000 Uani
C84 0.1616(9) 0.305(2) 0.0625(7) 0.0692 1.0000 Uani
C85 0.1722(8) 0.356(1) 0.1035(6) 0.0600 1.0000 Uani
P1 0.1200(2) -0.3393(3) 0.3169(2) 0.0626 1.0000 Uani
F11 0.0722(5) -0.2662(8) 0.2879(4) 0.1176 1.0000 Uani
F12 0.1676(4) -0.4133(7) 0.3455(4) 0.1035 1.0000 Uani
F13 0.1167(6) -0.2942(9) 0.3641(4) 0.1117 1.0000 Uani
F14 0.0685(4) -0.4101(7) 0.3182(5) 0.1110 1.0000 Uani
F15 0.1218(6) -0.386(1) 0.2695(4) 0.1481 1.0000 Uani
F16 0.1712(5) -0.2679(8) 0.3164(5) 0.1175 1.0000 Uani
P2 0.4557(2) -0.2319(3) 0.4723(1) 0.0550 1.0000 Uani
F21 0.4469(5) -0.2161(8) 0.4182(3) 0.0803 1.0000 Uani
F22 0.4664(6) -0.2458(8) 0.5268(3) 0.1064 1.0000 Uani
F23 0.4795(5) -0.1260(6) 0.4816(4) 0.0981 1.0000 Uani
F24 0.3914(4) -0.192(1) 0.4654(5) 0.1329 1.0000 Uani
F25 0.4315(5) -0.3372(6) 0.4621(4) 0.0980 1.0000 Uani
F26 0.5210(4) -0.2676(9) 0.4791(4) 0.1170 1.0000 Uani
P3 -0.0354(2) 0.7988(4) 0.0610(1) 0.0684 1.0000 Uani
F31 -0.0561(6) 0.851(1) 0.0117(3) 0.1289 1.0000 Uani
F32 -0.0154(5) 0.7408(8) 0.1094(3) 0.0983 1.0000 Uani
F33 -0.0439(6) 0.8918(8) 0.0875(4) 0.1363 1.0000 Uani
F34 -0.1026(4) 0.769(1) 0.0527(4) 0.1143 1.0000 Uani
F35 -0.0247(6) 0.7059(8) 0.0354(5) 0.1439 1.0000 Uani
F36 0.0317(4) 0.8304(8) 0.0691(4) 0.1010 1.0000 Uani
P4 -0.0737(2) 0.2397(4) 0.2237(2) 0.0925 1.0000 Uani
F41 -0.0815(6) 0.1300(7) 0.2290(6) 0.1464 1.0000 Uani
F42 -0.0650(6) 0.3494(6) 0.2204(6) 0.1405 1.0000 Uani
F43 -0.0108(4) 0.2211(9) 0.2176(6) 0.1353 1.0000 Uani
F44 -0.1058(6) 0.231(1) 0.1690(4) 0.1600 1.0000 Uani
F45 -0.1363(4) 0.2611(9) 0.2303(5) 0.1141 1.0000 Uani
F46 -0.0442(6) 0.246(1) 0.2789(4) 0.1828 1.0000 Uani
O101 0.3059(7) 0.349(1) 0.3501(5) 0.0948 1.0000 Uani
C101 0.3206(6) 0.394(1) 0.3887(5) 0.0831 1.0000 Uani
C102 0.2744(8) 0.448(2) 0.4064(7) 0.0899 1.0000 Uani
C103 0.3874(7) 0.397(2) 0.4198(6) 0.0827 1.0000 Uani
O111 0.386(1) 0.086(2) 0.309(1) 0.1711 1.0000 Uani
C111 0.431(1) 0.132(2) 0.308(1) 0.1564 1.0000 Uani
C112 0.450(1) 0.221(2) 0.341(1) 0.1512 1.0000 Uani
C113 0.478(1) 0.080(2) 0.291(1) 0.1550 1.0000 Uani
O121 0.1434(7) 0.405(1) 0.4639(6) 0.1034 1.0000 Uani
C121 0.1202(7) 0.487(1) 0.4591(9) 0.1001 1.0000 Uani
C122 0.0512(7) 0.499(2) 0.4440(9) 0.1002 1.0000 Uani
C123 0.160(1) 0.577(1) 0.4671(9) 0.1011 1.0000 Uani
O131 0.137(1) 0.173(2) 0.1726(7) 0.1566 1.0000 Uani
C131 0.101(1) 0.145(2) 0.1340(9) 0.1533 1.0000 Uani
C132 0.038(1) 0.193(2) 0.112(1) 0.1580 1.0000 Uani
C133 0.120(2) 0.066(2) 0.105(1) 0.1540 1.0000 Uani
O141 0.350(2) 0.028(3) 0.141(1) 0.2789 1.0000 Uani
C141 0.317(2) 0.057(3) 0.164(2) 0.2768 1.0000 Uani
C142 0.280(2) -0.016(3) 0.183(2) 0.2745 1.0000 Uani
C143 0.331(3) 0.156(3) 0.189(2) 0.2772 1.0000 Uani
O151 0.2500 -0.040(2) 0.5000 0.1932 0.5000 Uani
C151 0.2500 -0.130(2) 0.5000 0.1873 0.5000 Uani
C152 0.260(6) -0.185(3) 0.458(2) 0.1852 0.5000 Uani
C153 0.240(6) -0.185(3) 0.542(2) 0.1852 0.5000 Uani
H11 0.1580 -0.1104 0.3771 0.0401 1.0000 Uiso
H21 0.1008 -0.1587 0.4235 0.0489 1.0000 Uiso
H31 0.0410 -0.0515 0.4474 0.0512 1.0000 Uiso
H41 0.0332 0.1091 0.4164 0.0470 1.0000 Uiso
H71 0.0403 0.2653 0.3901 0.0397 1.0000 Uiso
H81 0.0515 0.4100 0.3549 0.0397 1.0000 Uiso
H91 0.1116 0.4189 0.3042 0.0342 1.0000 Uiso
H121 0.2831 0.1250 0.2818 0.0302 1.0000 Uiso
H211 0.0548 0.0773 0.2486 0.0496 1.0000 Uiso
H221 0.0106 -0.0247 0.1804 0.0599 1.0000 Uiso
H231 0.0704 -0.1538 0.1673 0.0630 1.0000 Uiso
H241 0.1605 -0.1800 0.2171 0.0606 1.0000 Uiso
H271 0.2686 -0.1916 0.2632 0.0618 1.0000 Uiso
H281 0.3637 -0.1707 0.3226 0.0658 1.0000 Uiso
H291 0.3819 -0.0804 0.3873 0.0646 1.0000 Uiso
H321 0.3935 0.0468 0.4471 0.0672 1.0000 Uiso
H331 0.3825 0.1747 0.4958 0.0710 1.0000 Uiso
H341 0.3009 0.2586 0.4859 0.0662 1.0000 Uiso
H351 0.2176 0.2186 0.4189 0.0579 1.0000 Uiso
H511 0.3036 0.6166 0.1552 0.0421 1.0000 Uiso
H521 0.2696 0.7587 0.1115 0.0513 1.0000 Uiso
H531 0.1667 0.8017 0.0932 0.0510 1.0000 Uiso
H541 0.1002 0.7044 0.1172 0.0458 1.0000 Uiso
H571 0.0410 0.5873 0.1399 0.0401 1.0000 Uiso
H581 -0.0031 0.4740 0.1751 0.0414 1.0000 Uiso
H591 0.0559 0.3533 0.2244 0.0338 1.0000 Uiso
H621 0.3092 0.2519 0.2440 0.0308 1.0000 Uiso
H711 0.2382 0.5807 0.2815 0.0474 1.0000 Uiso
H721 0.3049 0.6499 0.3513 0.0570 1.0000 Uiso
H731 0.4114 0.6266 0.3672 0.0609 1.0000 Uiso
H741 0.4454 0.5313 0.3169 0.0583 1.0000 Uiso
H771 0.4687 0.4248 0.2635 0.0590 1.0000 Uiso
H781 0.4799 0.3311 0.2014 0.0632 1.0000 Uiso
H791 0.3962 0.2947 0.1365 0.0609 1.0000 Uiso
H821 0.3052 0.2604 0.0789 0.0662 1.0000 Uiso
H831 0.2094 0.2261 0.0233 0.0705 1.0000 Uiso
H841 0.1210 0.2954 0.0413 0.0647 1.0000 Uiso
H851 0.1378 0.3827 0.1103 0.0565 1.0000 Uiso
H1021 0.2949 0.4777 0.4367 0.0864 1.0000 Uiso
H1022 0.2551 0.4972 0.3836 0.0864 1.0000 Uiso
H1023 0.2444 0.4041 0.4098 0.0864 1.0000 Uiso
H1031 0.3914 0.4338 0.4482 0.0784 1.0000 Uiso
H1032 0.4110 0.4262 0.4022 0.0784 1.0000 Uiso
H1033 0.4016 0.3326 0.4286 0.0784 1.0000 Uiso
H1121 0.4853 0.2497 0.3367 0.1514 1.0000 Uiso
H1122 0.4584 0.2016 0.3736 0.1514 1.0000 Uiso
H1123 0.4172 0.2667 0.3326 0.1514 1.0000 Uiso
H1131 0.5108 0.1240 0.2916 0.1542 1.0000 Uiso
H1132 0.4943 0.0261 0.3107 0.1542 1.0000 Uiso
H1133 0.4596 0.0590 0.2583 0.1542 1.0000 Uiso
H1221 0.0414 0.5666 0.4421 0.0988 1.0000 Uiso
H1222 0.0360 0.4692 0.4672 0.0988 1.0000 Uiso
H1223 0.0328 0.4700 0.4133 0.0988 1.0000 Uiso
H1231 0.1351 0.6333 0.4619 0.0996 1.0000 Uiso
H1232 0.1877 0.5772 0.4993 0.0996 1.0000 Uiso
H1233 0.1829 0.5769 0.4451 0.0996 1.0000 Uiso
H1321 0.0164 0.1617 0.0829 0.1586 1.0000 Uiso
H1322 0.0440 0.2596 0.1064 0.1586 1.0000 Uiso
H1323 0.0159 0.1878 0.1345 0.1586 1.0000 Uiso
H1331 0.0864 0.0527 0.0763 0.1544 1.0000 Uiso
H1332 0.1537 0.0888 0.0961 0.1544 1.0000 Uiso
H1333 0.1306 0.0090 0.1236 0.1544 1.0000 Uiso
H1421 0.2566 0.0174 0.1993 0.2823 1.0000 Uiso
H1422 0.3066 -0.0608 0.2038 0.2823 1.0000 Uiso
H1423 0.2527 -0.0501 0.1559 0.2823 1.0000 Uiso
H1431 0.3018 0.1688 0.2051 0.2851 1.0000 Uiso
H1432 0.3708 0.1550 0.2116 0.2851 1.0000 Uiso
H1433 0.3281 0.2042 0.1653 0.2851 1.0000 Uiso
H1521 0.2582 -0.2530 0.4632 0.1721 0.5000 Uiso
H1522 0.2981 -0.1683 0.4548 0.1721 0.5000 Uiso
H1523 0.2279 -0.1683 0.4288 0.1721 0.5000 Uiso
H1531 0.2408 -0.2531 0.5364 0.1722 0.5000 Uiso
H1532 0.2704 -0.1684 0.5711 0.1722 0.5000 Uiso
H1533 0.2004 -0.1684 0.5441 0.1722 0.5000 Uiso

loop_
_atom_type_symbol
_atom_type_scat_dispersion_real
_atom_type_scat_dispersion_imag
_atom_type_scat_Cromer_Mann_a1
_atom_type_scat_Cromer_Mann_b1
_atom_type_scat_Cromer_Mann_a2
_atom_type_scat_Cromer_Mann_b2
_atom_type_scat_Cromer_Mann_a3
_atom_type_scat_Cromer_Mann_b3
_atom_type_scat_Cromer_Mann_a4
_atom_type_scat_Cromer_Mann_b4
_atom_type_scat_Cromer_Mann_c
_atom_type_scat_source
'C   ' 0.0170 0.0090 2.3100 20.8439 1.0200 10.2075 1.5886 0.5687 0.8650 51.6512 0.2156 International_Tables_Vol_IV_Table_2.2B
'H   ' 0.0000 0.0000 0.4930 10.5109 0.3229 26.1257 0.1402 3.1424 0.0408 57.7997 0.0030 International_Tables_Vol_IV_Table_2.2B
'F   ' 0.0690 0.0530 3.5392 10.2825 2.6412 4.2944 1.5170 0.2615 1.0243 26.1476 0.2776 International_Tables_Vol_IV_Table_2.2B
'N   ' 0.0290 0.0180 12.2126 0.0057 3.1322 9.8933 2.0125 28.9975 1.1663 0.5826 -11.5290 International_Tables_Vol_IV_Table_2.2B
'O   ' 0.0470 0.0320 3.0485 13.2771 2.2868 5.7011 1.5463 0.3239 0.8670 32.9089 0.2508 International_Tables_Vol_IV_Table_2.2B
'P   ' 0.2830 0.4340 6.4345 1.9067 4.1791 27.1570 1.7800 0.5260 1.4908 68.1645 1.1149 International_Tables_Vol_IV_Table_2.2B
'Ru  ' -0.1050 3.2960 19.2674 0.8085 12.9182 8.4347 4.8634 24.7997 1.5676 94.2928 5.3787 International_Tables_Vol_IV_Table_2.2B

loop_
_geom_angle_atom_site_label_1
_geom_angle_site_symmetry_1
_geom_angle_atom_site_label_2
_geom_angle_atom_site_label_3
_geom_angle_site_symmetry_3
_geom_angle
_geom_angle_publ_flag
N1 . RU1 N2 . 79.5(4) no
N1 . RU1 N3 . 158.5(4) no
N2 . RU1 N3 . 79.0(4) no
N1 . RU1 N4 . 92.2(4) no
N2 . RU1 N4 . 103.7(5) no
N3 . RU1 N4 . 92.3(4) no
N1 . RU1 N5 . 104.0(5) no
N2 . RU1 N5 . 175.4(5) no
N3 . RU1 N5 . 97.5(4) no
N4 . RU1 N5 . 79.4(5) no
N1 . RU1 N6 . 91.9(4) no
N2 . RU1 N6 . 99.4(5) no
N3 . RU1 N6 . 92.2(4) no
N4 . RU1 N6 . 156.9(5) no
N5 . RU1 N6 . 77.5(5) no
N51 . RU2 N52 . 80.7(4) no
N51 . RU2 N53 . 159.1(4) no
N52 . RU2 N53 . 78.4(4) no
N51 . RU2 N54 . 92.6(5) no
N52 . RU2 N54 . 103.7(4) no
N53 . RU2 N54 . 92.4(4) no
N51 . RU2 N55 . 103.8(5) no
N52 . RU2 N55 . 174.3(5) no
N53 . RU2 N55 . 97.1(4) no
N54 . RU2 N55 . 79.9(5) no
N51 . RU2 N56 . 91.0(5) no
N52 . RU2 N56 . 98.4(4) no
N53 . RU2 N56 . 92.0(4) no
N54 . RU2 N56 . 157.9(5) no
N55 . RU2 N56 . 78.1(5) no
RU1 . N1 C1 . 129.2(10) no
RU1 . N1 C5 . 112.0(9) no
C1 . N1 C5 . 118.7(13) no
N1 . C1 C2 . 123.0(14) no
N1 . C1 H11 . 118.5(15) no
C2 . C1 H11 . 118.5(14) no
C1 . C2 C3 . 121.6(15) no
C1 . C2 H21 . 119.2(16) no
C3 . C2 H21 . 119.2(17) no
C2 . C3 C4 . 117.1(15) no
C2 . C3 H31 . 121.5(16) no
C4 . C3 H31 . 121.5(17) no
C3 . C4 C5 . 119.8(15) no
C3 . C4 H41 . 120.1(16) no
C5 . C4 H41 . 120.1(14) no
N1 . C5 C4 . 119.8(13) no
N1 . C5 C6 . 116.1(12) no
C4 . C5 C6 . 124.0(13) no
RU1 . N2 C6 . 119.8(9) no
RU1 . N2 C10 . 119.9(8) no
C6 . N2 C10 . 119.5(11) no
C5 . C6 N2 . 111.4(12) no
C5 . C6 C7 . 127.0(13) no
N2 . C6 C7 . 121.6(13) no
C6 . C7 C8 . 118.6(13) no
C6 . C7 H71 . 120.7(14) no
C8 . C7 H71 . 120.7(14) no
C7 . C8 C9 . 120.9(13) no
C7 . C8 H81 . 119.5(14) no
C9 . C8 H81 . 119.6(14) no
C8 . C9 C10 . 117.9(13) no
C8 . C9 H91 . 121.0(13) no
C10 . C9 H91 . 121.0(13) no
N2 . C10 C9 . 121.3(12) no
N2 . C10 C11 . 111.7(11) no
C9 . C10 C11 . 126.5(12) no
RU1 . N3 C11 . 114.8(8) no
RU1 . N3 C12 . 128.0(8) no
C11 . N3 C12 . 117.2(11) no
C10 . C11 N3 . 112.6(11) no
C10 . C11 C61 . 126.3(11) no
N3 . C11 C61 . 120.9(12) no
N3 . C12 C62 . 121.6(12) no
N3 . C12 H121 . 119.2(12) no
C62 . C12 H121 . 119.2(13) no
RU1 . N4 C21 . 127.3(11) no
RU1 . N4 C25 . 114.4(10) no
C21 . N4 C25 . 118.3(13) no
N4 . C21 C22 . 120.1(16) no
N4 . C21 H211 . 119.9(15) no
C22 . C21 H211 . 119.9(16) no
C21 . C22 C23 . 117.1(16) no
C21 . C22 H221 . 121.5(19) no
C23 . C22 H221 . 121.4(17) no
C22 . C23 C24 . 120.4(18) no
C22 . C23 H231 . 119.9(19) no
C24 . C23 H231 . 119.7(22) no
C23 . C24 C25 . 123.6(20) no
C23 . C24 H241 . 118.2(19) no
C25 . C24 H241 . 118.2(18) no
N4 . C25 C24 . 120.2(16) no
N4 . C25 C26 . 112.9(14) no
C24 . C25 C26 . 126.7(17) no
RU1 . N5 C26 . 119.1(10) no
RU1 . N5 C30 . 114.4(11) no
C26 . N5 C30 . 125.6(14) no
C25 . C26 N5 . 113.8(14) no
C25 . C26 C27 . 124.7(16) no
N5 . C26 C27 . 121.4(15) no
C26 . C27 C28 . 110.6(17) no
C26 . C27 H271 . 124.8(17) no
C28 . C27 H271 . 124.7(19) no
C27 . C28 C29 . 129.3(18) no
C27 . C28 H281 . 115.3(20) no
C29 . C28 H281 . 115.4(19) no
C28 . C29 C30 . 118.8(17) no
C28 . C29 H291 . 120.5(19) no
C30 . C29 H291 . 120.7(20) no
N5 . C30 C29 . 113.7(16) no
N5 . C30 C31 . 116.4(14) no
C29 . C30 C31 . 129.7(16) no
RU1 . N6 C31 . 116.9(12) no
RU1 . N6 C35 . 126.1(11) no
C31 . N6 C35 . 117.0(15) no
C30 . C31 N6 . 114.2(15) no
C30 . C31 C32 . 124.2(17) no
N6 . C31 C32 . 121.5(18) no
C31 . C32 C33 . 112.1(18) no
C31 . C32 H321 . 124.0(21) no
C33 . C32 H321 . 124.0(19) no
C32 . C33 C34 . 129.5(20) no
C32 . C33 H331 . 115.3(21) no
C34 . C33 H331 . 115.2(23) no
C33 . C34 C35 . 112.6(21) no
C33 . C34 H341 . 123.7(20) no
C35 . C34 H341 . 123.7(21) no
N6 . C35 C34 . 127.2(19) no
N6 . C35 H351 . 116.4(15) no
C34 . C35 H351 . 116.4(20) no
RU2 . N51 C51 . 129.5(10) no
RU2 . N51 C55 . 113.3(9) no
C51 . N51 C55 . 117.3(12) no
N51 . C51 C52 . 124.3(14) no
N51 . C51 H511 . 117.9(14) no
C52 . C51 H511 . 117.8(15) no
C51 . C52 C53 . 117.3(15) no
C51 . C52 H521 . 121.3(17) no
C53 . C52 H521 . 121.4(15) no
C52 . C53 C54 . 121.3(14) no
C52 . C53 H531 . 119.3(16) no
C54 . C53 H531 . 119.3(17) no
C53 . C54 C55 . 118.4(15) no
C53 . C54 H541 . 120.8(15) no
C55 . C54 H541 . 120.8(15) no
N51 . C55 C54 . 121.3(14) no
N51 . C55 C56 . 114.3(12) no
C54 . C55 C56 . 124.4(14) no
RU2 . N52 C56 . 115.6(9) no
RU2 . N52 C60 . 121.4(8) no
C56 . N52 C60 . 121.9(11) no
C55 . C56 N52 . 114.7(12) no
C55 . C56 C57 . 127.6(13) no
N52 . C56 C57 . 117.7(13) no
C56 . C57 C58 . 119.3(13) no
C56 . C57 H571 . 120.4(15) no
C58 . C57 H571 . 120.3(14) no
C57 . C58 C59 . 121.4(13) no
C57 . C58 H581 . 119.3(15) no
C59 . C58 H581 . 119.3(15) no
C58 . C59 C60 . 117.3(13) no
C58 . C59 H591 . 121.3(13) no
C60 . C59 H591 . 121.3(13) no
N52 . C60 C59 . 122.3(12) no
N52 . C60 C61 . 111.3(11) no
C59 . C60 C61 . 125.9(12) no
RU2 . N53 C61 . 114.5(8) no
RU2 . N53 C62 . 130.2(9) no
C61 . N53 C62 . 115.2(11) no
C11 . C61 C60 . 127.7(11) no
C11 . C61 N53 . 120.3(11) no
C60 . C61 N53 . 111.9(11) no
C12 . C62 N53 . 123.1(12) no
C12 . C62 H621 . 118.4(12) no
N53 . C62 H621 . 118.4(12) no
RU2 . N54 C71 . 127.5(10) no
RU2 . N54 C75 . 111.3(10) no
C71 . N54 C75 . 121.2(13) no
N54 . C71 C72 . 123.5(16) no
N54 . C71 H711 . 118.2(15) no
C72 . C71 H711 . 118.3(17) no
C71 . C72 C73 . 117.0(17) no
C71 . C72 H721 . 121.5(18) no
C73 . C72 H721 . 121.5(16) no
C72 . C73 C74 . 120.1(16) no
C72 . C73 H731 . 120.0(19) no
C74 . C73 H731 . 119.9(20) no
C73 . C74 C75 . 120.9(17) no
C73 . C74 H741 . 119.6(17) no
C75 . C74 H741 . 119.5(19) no
N54 . C75 C74 . 117.3(16) no
N54 . C75 C76 . 116.4(13) no
C74 . C75 C76 . 126.4(16) no
RU2 . N55 C76 . 116.7(10) no
RU2 . N55 C80 . 120.2(10) no
C76 . N55 C80 . 122.6(12) no
C75 . C76 N55 . 115.4(13) no
C75 . C76 C77 . 128.3(15) no
N55 . C76 C77 . 116.3(15) no
C76 . C77 C78 . 121.1(16) no
C76 . C77 H771 . 119.5(18) no
C78 . C77 H771 . 119.5(17) no
C77 . C78 C79 . 119.6(17) no
C77 . C78 H781 . 120.2(19) no
C79 . C78 H781 . 120.2(20) no
C78 . C79 C80 . 120.0(18) no
C78 . C79 H791 . 120.0(17) no
C80 . C79 H791 . 120.0(17) no
N55 . C80 C79 . 120.3(15) no
N55 . C80 C81 . 113.0(13) no
C79 . C80 C81 . 126.7(16) no
RU2 . N56 C81 . 114.1(10) no
RU2 . N56 C85 . 126.9(12) no
C81 . N56 C85 . 118.9(15) no
C80 . C81 N56 . 114.3(15) no
C80 . C81 C82 . 125.4(16) no
N56 . C81 C82 . 120.3(15) no
C81 . C82 C83 . 123.1(19) no
C81 . C82 H821 . 118.5(17) no
C83 . C82 H821 . 118.4(21) no
C82 . C83 C84 . 114.7(19) no
C82 . C83 H831 . 122.7(21) no
C84 . C83 H831 . 122.6(18) no
C83 . C84 C85 . 118.3(17) no
C83 . C84 H841 . 120.9(19) no
C85 . C84 H841 . 120.8(21) no
N56 . C85 C84 . 124.7(18) no
N56 . C85 H851 . 117.7(17) no
C84 . C85 H851 . 117.7(17) no
F11 . P1 F12 . 179.4(6) no
F11 . P1 F13 . 89.8(6) no
F12 . P1 F13 . 90.7(6) no
F11 . P1 F14 . 90.3(6) no
F12 . P1 F14 . 89.4(5) no
F13 . P1 F14 . 88.4(6) no
F11 . P1 F15 . 89.9(6) no
F12 . P1 F15 . 89.6(6) no
F13 . P1 F15 . 178.5(7) no
F14 . P1 F15 . 90.1(6) no
F11 . P1 F16 . 89.6(6) no
F12 . P1 F16 . 90.7(6) no
F13 . P1 F16 . 90.6(6) no
F14 . P1 F16 . 179.0(7) no
F15 . P1 F16 . 90.9(6) no
F21 . P2 F22 . 178.1(6) no
F21 . P2 F23 . 88.3(5) no
F22 . P2 F23 . 90.2(6) no
F21 . P2 F24 . 90.7(6) no
F22 . P2 F24 . 90.4(6) no
F23 . P2 F24 . 87.7(6) no
F21 . P2 F25 . 90.8(5) no
F22 . P2 F25 . 90.7(5) no
F23 . P2 F25 . 179.1(6) no
F24 . P2 F25 . 92.1(6) no
F21 . P2 F26 . 88.8(5) no
F22 . P2 F26 . 90.0(6) no
F23 . P2 F26 . 90.0(6) no
F24 . P2 F26 . 177.7(7) no
F25 . P2 F26 . 90.2(6) no
F31 . P3 F32 . 177.0(7) no
F31 . P3 F33 . 91.8(6) no
F32 . P3 F33 . 91.0(6) no
F31 . P3 F34 . 89.1(6) no
F32 . P3 F34 . 89.7(5) no
F33 . P3 F34 . 90.9(6) no
F31 . P3 F35 . 89.1(6) no
F32 . P3 F35 . 88.2(6) no
F33 . P3 F35 . 178.3(6) no
F34 . P3 F35 . 90.6(6) no
F31 . P3 F36 . 90.4(6) no
F32 . P3 F36 . 90.8(5) no
F33 . P3 F36 . 88.4(6) no
F34 . P3 F36 . 179.1(6) no
F35 . P3 F36 . 90.0(6) no
F41 . P4 F42 . 178.0(7) no
F41 . P4 F43 . 89.6(6) no
F42 . P4 F43 . 90.5(6) no
F41 . P4 F44 . 89.9(7) no
F42 . P4 F44 . 92.0(7) no
F43 . P4 F44 . 91.4(6) no
F41 . P4 F45 . 91.7(6) no
F42 . P4 F45 . 88.1(6) no
F43 . P4 F45 . 178.6(7) no
F44 . P4 F45 . 89.1(6) no
F41 . P4 F46 . 88.7(7) no
F42 . P4 F46 . 89.3(7) no
F43 . P4 F46 . 90.9(6) no
F44 . P4 F46 . 177.3(7) no
F45 . P4 F46 . 88.6(6) no
O101 . C101 C102 . 122.7(11) no
O101 . C101 C103 . 119.3(11) no
C102 . C101 C103 . 118.0(11) no
C101 . C102 H1021 . 109.5(14) no
C101 . C102 H1022 . 109.5(18) no
H1021 . C102 H1022 . 109.5(21) no
C101 . C102 H1023 . 109.5(18) no
H1021 . C102 H1023 . 109.5(21) no
H1022 . C102 H1023 . 109.4(18) no
C101 . C103 H1031 . 109.5(15) no
C101 . C103 H1032 . 109.5(16) no
H1031 . C103 H1032 . 109.5(19) no
C101 . C103 H1033 . 109.4(17) no
H1031 . C103 H1033 . 109.4(19) no
H1032 . C103 H1033 . 109.5(19) no
O111 . C111 C112 . 117.7(15) no
O111 . C111 C113 . 118.3(14) no
C112 . C111 C113 . 120.1(14) no
C111 . C112 H1121 . 109.5(21) no
C111 . C112 H1122 . 109.4(28) no
H1121 . C112 H1122 . 109.5(30) no
C111 . C112 H1123 . 109.5(24) no
H1121 . C112 H1123 . 109.5(32) no
H1122 . C112 H1123 . 109.5(28) no
C111 . C113 H1131 . 109.4(21) no
C111 . C113 H1132 . 109.4(28) no
H1131 . C113 H1132 . 109.4(31) no
C111 . C113 H1133 . 109.6(25) no
H1131 . C113 H1133 . 109.4(34) no
H1132 . C113 H1133 . 109.6(28) no
O121 . C121 C122 . 120.7(12) no
O121 . C121 C123 . 120.6(12) no
C122 . C121 C123 . 118.6(12) no
C121 . C122 H1221 . 109.5(16) no
C121 . C122 H1222 . 109.5(18) no
H1221 . C122 H1222 . 109.5(23) no
C121 . C122 H1223 . 109.4(19) no
H1221 . C122 H1223 . 109.4(21) no
H1222 . C122 H1223 . 109.5(21) no
C121 . C123 H1231 . 109.5(16) no
C121 . C123 H1232 . 109.5(19) no
H1231 . C123 H1232 . 109.5(24) no
C121 . C123 H1233 . 109.5(20) no
H1231 . C123 H1233 . 109.5(22) no
H1232 . C123 H1233 . 109.5(21) no
O131 . C131 C132 . 121.0(14) no
O131 . C131 C133 . 120.0(14) no
C132 . C131 C133 . 118.7(13) no
C131 . C132 H1321 . 109.5(22) no
C131 . C132 H1322 . 109.4(28) no
H1321 . C132 H1322 . 109.4(30) no
C131 . C132 H1323 . 109.5(26) no
H1321 . C132 H1323 . 109.5(32) no
H1322 . C132 H1323 . 109.5(30) no
C131 . C133 H1331 . 109.5(22) no
C131 . C133 H1332 . 109.4(26) no
H1331 . C133 H1332 . 109.4(30) no
C131 . C133 H1333 . 109.5(26) no
H1331 . C133 H1333 . 109.5(30) no
H1332 . C133 H1333 . 109.4(30) no
O141 . C141 C142 . 119.8(17) no
O141 . C141 C143 . 118.0(17) no
C142 . C141 C143 . 118.6(17) no
C141 . C142 H1421 . 109.6(33) no
C141 . C142 H1422 . 109.6(42) no
H1421 . C142 H1422 . 109.5(53) no
C141 . C142 H1423 . 109.4(39) no
H1421 . C142 H1423 . 109.4(51) no
H1422 . C142 H1423 . 109.4(47) no
C141 . C143 H1431 . 109.4(33) no
C141 . C143 H1432 . 109.4(42) no
H1431 . C143 H1432 . 109.2(52) no
C141 . C143 H1433 . 109.6(40) no
H1431 . C143 H1433 . 109.6(51) no
H1432 . C143 H1433 . 109.6(46) no
O151 . C151 C152 . 119.8(14) no
O151 . C151 C152 3_556 119.8(14) no
C152 . C151 C152 3_556 120.4(29) no
O151 . C151 C153 . 119.9(14) no
C152 . C151 C153 . 120.4(14) no
C152 3_556 C151 C153 . 0.8(101) no
O151 . C151 C153 3_556 119.9(14) no
C152 . C151 C153 3_556 0.8(101) no
C152 3_556 C151 C153 3_556 120.4(14) no
C153 . C151 C153 3_556 120.3(29) no
C151 . C152 C153 3_556 89.2(343) no
C151 . C152 H1521 . 109.5(23) no
C153 3_556 C152 H1521 . 85.8(1698) no
C151 . C152 H1522 . 109.6(72) no
C153 3_556 C152 H1522 . 39.8(1562) no
H1521 . C152 H1522 . 109.6(100) no
C151 . C152 H1523 . 109.4(71) no
C153 3_556 C152 H1523 . 149.2(1481) no
H1521 . C152 H1523 . 109.3(100) no
H1522 . C152 H1523 . 109.5(32) no
C151 . C152 H1531 3_556 109.3(23) no
C153 3_556 C152 H1531 3_556 84.4(1698) no
H1521 . C152 H1531 3_556 1.40(7) no
H1522 . C152 H1531 3_556 108.5(100) no
H1523 . C152 H1531 3_556 110.6(100) no
C151 . C152 H1532 3_556 110.8(73) no
C153 3_556 C152 H1532 3_556 147.2(1469) no
H1521 . C152 H1532 3_556 109.8(99) no
H1522 . C152 H1532 3_556 107.6(32) no
H1523 . C152 H1532 3_556 2.0(4) no
C151 . C152 H1533 3_556 108.3(71) no
C153 3_556 C152 H1533 3_556 37.8(1572) no
H1521 . C152 H1533 3_556 108.8(100) no
H1522 . C152 H1533 3_556 2.1(3) no
H1523 . C152 H1533 3_556 111.5(32) no
H1531 3_556 C152 H1532 3_556 111.1(99) no
H1531 3_556 C152 H1533 3_556 107.7(101) no
H1532 3_556 C152 H1533 3_556 109.6(32) no
C151 . C153 C152 3_556 89.9(355) no
C151 . C153 H1521 3_556 109.6(24) no
C152 3_556 C153 H1521 3_556 92.9(1747) no
C151 . C153 H1522 3_556 110.6(73) no
C152 3_556 C153 H1522 3_556 139.3(1557) no
H1521 3_556 C153 H1522 3_556 111.2(98) no
C151 . C153 H1523 3_556 108.3(70) no
C152 3_556 C153 H1523 3_556 30.1(1427) no
H1521 3_556 C153 H1523 3_556 107.9(101) no
H1522 3_556 C153 H1523 3_556 109.3(32) no
C151 . C153 H1531 . 109.4(23) no
C152 3_556 C153 H1531 . 94.3(1748) no
H1521 3_556 C153 H1531 . 1.41(6) no
H1522 3_556 C153 H1531 . 110.0(99) no
H1523 3_556 C153 H1531 . 109.2(101) no
C151 . C153 H1532 . 109.6(71) no
C152 3_556 C153 H1532 . 32.0(1413) no
H1521 3_556 C153 H1532 . 108.4(101) no
H1522 3_556 C153 H1532 . 107.4(32) no
H1523 3_556 C153 H1532 . 1.9(3) no
C151 . C153 H1533 . 109.3(72) no
C152 3_556 C153 H1533 . 141.4(1569) no
H1521 3_556 C153 H1533 . 110.4(99) no
H1522 3_556 C153 H1533 . 2.1(4) no
H1523 3_556 C153 H1533 . 111.4(32) no
H1531 . C153 H1532 . 109.7(100) no
H1531 . C153 H1533 . 109.2(100) no
H1532 . C153 H1533 . 109.5(32) no
C152 . H1521 C153 3_556 1.3(162) no
C152 . H1521 H1531 3_556 94.6(84) no
C153 3_556 H1521 H1531 3_556 93.3(84) no
C152 . H1522 C153 3_556 0.9(101) no
C152 . H1522 H1533 3_556 120.3(50) no
C153 3_556 H1522 H1533 3_556 119.5(53) no
C152 . H1523 C153 3_556 0.7(94) no
C152 . H1523 H1532 3_556 54.3(48) no
C153 3_556 H1523 H1532 3_556 53.6(46) no
C152 3_556 H1531 C153 . 1.3(162) no
C152 3_556 H1531 H1521 3_556 84.0(84) no
C153 . H1531 H1521 3_556 85.3(84) no
C152 3_556 H1532 C153 . 0.7(100) no
C152 3_556 H1532 H1523 3_556 123.7(51) no
C153 . H1532 H1523 3_556 124.4(49) no
C152 3_556 H1533 C153 . 0.8(94) no
C152 3_556 H1533 H1522 3_556 57.6(47) no
C153 . H1533 H1522 3_556 58.4(49) no

loop_
_geom_bond_atom_site_label_1
_geom_bond_atom_site_label_2
_geom_bond_site_symmetry_2
_geom_bond_distance
_geom_bond_publ_flag
RU1 N1 . 2.08(1) yes
RU1 N2 . 1.95(1) yes
RU1 N3 . 2.04(1) yes
RU1 N4 . 2.04(1) yes
RU1 N5 . 1.97(1) yes
RU1 N6 . 2.10(1) yes
RU2 N51 . 2.05(1) yes
RU2 N52 . 1.99(1) yes
RU2 N53 . 2.02(1) yes
RU2 N54 . 2.09(1) yes
RU2 N55 . 1.98(1) yes
RU2 N56 . 2.09(1) yes
N1 C1 . 1.31(2) yes
N1 C5 . 1.37(2) yes
C1 C2 . 1.37(2) yes
C1 H11 . 0.96(2) no
C2 C3 . 1.33(2) yes
C2 H21 . 0.96(2) no
C3 C4 . 1.42(2) yes
C3 H31 . 0.96(2) no
C4 C5 . 1.39(2) yes
C4 H41 . 0.96(2) no
C5 C6 . 1.48(2) yes
N2 C6 . 1.35(2) yes
N2 C10 . 1.34(2) yes
C6 C7 . 1.39(2) yes
C7 C8 . 1.35(2) yes
C7 H71 . 0.96(1) no
C8 C9 . 1.39(2) yes
C8 H81 . 0.96(1) no
C9 C10 . 1.40(2) yes
C9 H91 . 0.96(1) no
C10 C11 . 1.50(2) yes
N3 C11 . 1.37(2) yes
N3 C12 . 1.34(2) yes
C11 C61 . 1.36(2) yes
C12 C62 . 1.34(2) yes
C12 H121 . 0.96(1) no
N4 C21 . 1.34(2) yes
N4 C25 . 1.37(2) yes
C21 C22 . 1.42(2) yes
C21 H211 . 0.96(2) no
C22 C23 . 1.40(3) yes
C22 H221 . 0.96(2) no
C23 C24 . 1.24(2) yes
C23 H231 . 0.96(2) no
C24 C25 . 1.35(2) yes
C24 H241 . 0.96(2) no
C25 C26 . 1.50(2) yes
N5 C26 . 1.29(2) yes
N5 C30 . 1.43(2) yes
C26 C27 . 1.49(2) yes
C27 C28 . 1.40(3) yes
C27 H271 . 0.96(2) no
C28 C29 . 1.31(3) yes
C28 H281 . 0.96(2) no
C29 C30 . 1.45(2) yes
C29 H291 . 0.96(2) no
C30 C31 . 1.38(2) yes
N6 C31 . 1.29(2) yes
N6 C35 . 1.34(2) yes
C31 C32 . 1.46(2) yes
C32 C33 . 1.40(3) yes
C32 H321 . 0.96(2) no
C33 C34 . 1.23(3) yes
C33 H331 . 0.96(2) no
C34 C35 . 1.39(2) yes
C34 H341 . 0.96(2) no
C35 H351 . 0.96(2) no
N51 C51 . 1.32(2) yes
N51 C55 . 1.41(2) yes
C51 C52 . 1.41(2) yes
C51 H511 . 0.96(2) no
C52 C53 . 1.39(2) yes
C52 H521 . 0.96(2) no
C53 C54 . 1.37(2) yes
C53 H531 . 0.96(2) no
C54 C55 . 1.41(2) yes
C54 H541 . 0.96(2) no
C55 C56 . 1.45(2) yes
N52 C56 . 1.38(2) yes
N52 C60 . 1.29(2) yes
C56 C57 . 1.42(2) yes
C57 C58 . 1.35(2) yes
C57 H571 . 0.96(1) no
C58 C59 . 1.38(2) yes
C58 H581 . 0.96(1) no
C59 C60 . 1.39(2) yes
C59 H591 . 0.96(1) no
C60 C61 . 1.52(2) yes
N53 C61 . 1.40(2) yes
N53 C62 . 1.35(2) yes
C62 H621 . 0.96(1) no
N54 C71 . 1.28(2) yes
N54 C75 . 1.42(2) yes
C71 C72 . 1.39(2) yes
C71 H711 . 0.96(2) no
C72 C73 . 1.41(3) yes
C72 H721 . 0.96(2) no
C73 C74 . 1.36(3) yes
C73 H731 . 0.96(2) no
C74 C75 . 1.40(2) yes
C74 H741 . 0.96(2) no
C75 C76 . 1.39(2) yes
N55 C76 . 1.38(2) yes
N55 C80 . 1.32(2) yes
C76 C77 . 1.41(2) yes
C77 C78 . 1.38(3) yes
C77 H771 . 0.96(2) no
C78 C79 . 1.35(3) yes
C78 H781 . 0.96(2) no
C79 C80 . 1.39(2) yes
C79 H791 . 0.96(2) no
C80 C81 . 1.48(2) yes
N56 C81 . 1.37(2) yes
N56 C85 . 1.31(2) yes
C81 C82 . 1.37(3) yes
C82 C83 . 1.38(3) yes
C82 H821 . 0.96(2) no
C83 C84 . 1.47(3) yes
C83 H831 . 0.96(2) no
C84 C85 . 1.36(3) yes
C84 H841 . 0.96(2) no
C85 H851 . 0.96(2) no
P1 F11 . 1.547(7) yes
P1 F12 . 1.550(7) yes
P1 F13 . 1.553(8) yes
P1 F14 . 1.561(8) yes
P1 F15 . 1.553(8) yes
P1 F16 . 1.556(8) yes
P2 F21 . 1.559(7) yes
P2 F22 . 1.560(8) yes
P2 F23 . 1.566(8) yes
P2 F24 . 1.546(8) yes
P2 F25 . 1.563(7) yes
P2 F26 . 1.552(8) yes
P3 F31 . 1.556(8) yes
P3 F32 . 1.576(7) yes
P3 F33 . 1.557(8) yes
P3 F34 . 1.561(8) yes
P3 F35 . 1.555(8) yes
P3 F36 . 1.564(7) yes
P4 F41 . 1.550(8) yes
P4 F42 . 1.545(8) yes
P4 F43 . 1.553(8) yes
P4 F44 . 1.551(8) yes
P4 F45 . 1.560(8) yes
P4 F46 . 1.552(8) yes
O101 C101 . 1.245(8) yes
C101 C102 . 1.535(9) yes
C101 C103 . 1.533(9) yes
C102 H1021 . 0.96(2) no
C102 H1022 . 0.96(2) no
C102 H1023 . 0.96(2) no
C103 H1031 . 0.96(2) no
C103 H1032 . 0.96(2) no
C103 H1033 . 0.96(2) no
O111 C111 . 1.251(9) yes
C111 C112 . 1.539(9) yes
C111 C113 . 1.535(9) yes
C112 H1121 . 0.96(3) no
C112 H1122 . 0.96(4) no
C112 H1123 . 0.96(3) no
C113 H1131 . 0.96(3) no
C113 H1132 . 0.96(4) no
C113 H1133 . 0.96(4) no
O121 C121 . 1.251(9) yes
C121 C122 . 1.536(9) yes
C121 C123 . 1.535(9) yes
C122 H1221 . 0.96(2) no
C122 H1222 . 0.96(2) no
C122 H1223 . 0.96(2) no
C123 H1231 . 0.96(2) no
C123 H1232 . 0.96(2) no
C123 H1233 . 0.96(3) no
O131 C131 . 1.249(9) yes
C131 C132 . 1.537(9) yes
C131 C133 . 1.537(9) yes
C132 H1321 . 0.96(3) no
C132 H1322 . 0.96(4) no
C132 H1323 . 0.96(3) no
C133 H1331 . 0.96(3) no
C133 H1332 . 0.96(3) no
C133 H1333 . 0.96(3) no
O141 C141 . 1.249(9) yes
C141 C142 . 1.538(9) yes
C141 C143 . 1.535(9) yes
C142 H1421 . 0.96(5) no
C142 H1422 . 0.96(6) no
C142 H1423 . 0.96(6) no
C143 H1431 . 0.96(5) no
C143 H1432 . 0.96(6) no
C143 H1433 . 0.96(6) no
O151 C151 . 1.250(9) yes
C151 C152 . 1.538(9) yes
C151 C152 3_556 1.538(9) yes
C151 C153 . 1.538(9) yes
C151 C153 3_556 1.538(9) yes
C152 C153 3_556 0.0(3) yes
C152 H1521 . 0.96(4) no
C152 H1522 . 1.0(1) no
C152 H1523 . 1.0(1) no
C152 H1531 3_556 0.96(4) no
C152 H1532 3_556 0.9(1) no
C152 H1533 3_556 1.0(1) no
C153 H1521 3_556 0.96(4) no
C153 H1522 3_556 0.9(1) no
C153 H1523 3_556 1.0(1) no
C153 H1531 . 0.96(4) no
C153 H1532 . 1.0(1) no
C153 H1533 . 1.0(1) no
H1521 H1531 3_556 0.02 no
H1522 H1533 3_556 0.04 no
H1523 H1532 3_556 0.04 no
